data_7161109
loop_
_publ_author_name
'Lysenko, Vladyslav'
'Popov, Ioann O.'
'Slobodyanyuk, Evgeniy Y.'
'Rusanov, Eduard B.'
'Pashenko, Olexandr Ye'
'Volochnyuk, Dmytro M.'
'Ryabukhin, Serhiy V.'

_publ_section_title
;
 Cyclooctadiene-derived cage-divergent synthesis of heteroadamantanes and
 alternative polycyclic systems.
;
_journal_issue 17
_journal_name_full 'Organic &amp; biomolecular chemistry'
_journal_page_first 3643
_journal_page_last 3648
_journal_paper_doi 10.1039/d6ob00368k
_journal_volume 24
_journal_year 2026
_chemical_formula_moiety 'C13 H22 N2 O3'
_chemical_formula_sum 'C13 H22 N2 O3'
_chemical_formula_weight 254.32
_space_group_crystal_system monoclinic
_space_group_IT_number 14
_space_group_name_Hall '-P 2ybc'
_space_group_name_H-M_alt 'P 1 21/c 1'
_atom_sites_solution_hydrogens mixed
_audit_creation_method SHELXL-2016/4
_audit_update_record
;
2025-05-28 deposited with the CCDC.	2026-04-09 downloaded from the CCDC.
;
_cell_angle_alpha 90
_cell_angle_beta 117.2665(15)
_cell_angle_gamma 90
_cell_formula_units_Z 4
_cell_length_a 11.3355(3)
_cell_length_b 11.1067(2)
_cell_length_c 12.0599(3)
_cell_measurement_reflns_used 3955
_cell_measurement_temperature 173(2)
_cell_measurement_theta_max 22.56
_cell_measurement_theta_min 2.64
_cell_volume 1349.63(6)
_computing_cell_refinement 'Bruker SAINT'
_computing_data_collection 'Bruker APEX2'
_computing_data_reduction 'Bruker SAINT'
_computing_molecular_graphics 'Bruker SHELXTL'
_computing_publication_material 'Bruker SHELXTL'
_computing_structure_refinement 'SHELXL-2016/4 (Sheldrick, 2016)'
_computing_structure_solution 'SHELXS-97 (Sheldrick 2008)'
_diffrn_ambient_temperature 173(2)
_diffrn_measured_fraction_theta_full 1.000
_diffrn_measured_fraction_theta_max 0.991
_diffrn_measurement_device_type 'Bruker APEX-II CCD'
_diffrn_measurement_method '\f and \w scans'
_diffrn_radiation_type MoK\a
_diffrn_radiation_wavelength 0.71073
_diffrn_reflns_av_R_equivalents 0.0459
_diffrn_reflns_av_unetI/netI 0.0341
_diffrn_reflns_Laue_measured_fraction_full 1.000
_diffrn_reflns_Laue_measured_fraction_max 0.991
_diffrn_reflns_limit_h_max 14
_diffrn_reflns_limit_h_min -14
_diffrn_reflns_limit_k_max 14
_diffrn_reflns_limit_k_min -13
_diffrn_reflns_limit_l_max 15
_diffrn_reflns_limit_l_min -15
_diffrn_reflns_number 20493
_diffrn_reflns_point_group_measured_fraction_full 1.000
_diffrn_reflns_point_group_measured_fraction_max 0.991
_diffrn_reflns_theta_full 25.242
_diffrn_reflns_theta_max 26.653
_diffrn_reflns_theta_min 2.021
_diffrn_source 'sealed tube'
_exptl_absorpt_coefficient_mu 0.089
_exptl_absorpt_correction_T_max 0.7454
_exptl_absorpt_correction_T_min 0.6869
_exptl_absorpt_correction_type multi-scan
_exptl_absorpt_process_details SADABS
_exptl_crystal_colour colourless
_exptl_crystal_density_diffrn 1.252
_exptl_crystal_description block
_exptl_crystal_F_000 552
_exptl_crystal_size_max 0.440
_exptl_crystal_size_mid 0.220
_exptl_crystal_size_min 0.150
_refine_diff_density_max 0.200
_refine_diff_density_min -0.214
_refine_diff_density_rms 0.050
_refine_ls_extinction_method none
_refine_ls_goodness_of_fit_ref 1.018
_refine_ls_hydrogen_treatment mixed
_refine_ls_matrix_type full
_refine_ls_number_parameters 167
_refine_ls_number_reflns 2808
_refine_ls_number_restraints 0
_refine_ls_restrained_S_all 1.018
_refine_ls_R_factor_all 0.0646
_refine_ls_R_factor_gt 0.0463
_refine_ls_shift/su_max 0.015
_refine_ls_shift/su_mean 0.001
_refine_ls_structure_factor_coef Fsqd
_refine_ls_weighting_details 'w=1/[\s^2^(Fo^2^)+(0.0685P)^2^+0.3208P] where P=(Fo^2^+2Fc^2^)/3'
_refine_ls_weighting_scheme calc
_refine_ls_wR_factor_gt 0.1150
_refine_ls_wR_factor_ref 0.1280
_reflns_Friedel_coverage 0.000
_reflns_number_gt 2122
_reflns_number_total 2808
_reflns_threshold_expression 'I > 2\s(I)'
_cod_data_source_file d6ob00368k2.cif
_cod_data_source_block ivv2794
_cod_depositor_comments 'Adding full bibliography for 7161105--7161112.cif.'
_cod_original_sg_symbol_H-M 'P 21/c'
_cod_database_code 7161109
_shelx_shelxl_version_number 2016/4
_shelx_space_group_comment
;
The symmetry employed for this shelxl refinement is uniquely defined
by the following loop, which should always be used as a source of
symmetry information in preference to the above space-group names.
They are only intended as comments.
;
_shelx_estimated_absorpt_t_min 0.962
_shelx_estimated_absorpt_t_max 0.987

loop_
_space_group_symop_operation_xyz
'x, y, z'
'-x, y+1/2, -z+1/2'
'-x, -y, -z'
'x, -y-1/2, z-1/2'

loop_
_atom_site_label
_atom_site_type_symbol
_atom_site_fract_x
_atom_site_fract_y
_atom_site_fract_z
_atom_site_U_iso_or_equiv
_atom_site_adp_type
_atom_site_occupancy
_atom_site_site_symmetry_order
_atom_site_calc_flag
_atom_site_refinement_flags_posn
_atom_site_refinement_flags_adp
_atom_site_refinement_flags_occupancy
_atom_site_disorder_assembly
_atom_site_disorder_group
O1 O 0.05790(12) 0.76590(10) 0.77377(10) 0.0360(3) Uani 1 1 d . . . . .
O2 O 0.39270(12) 0.86886(10) 1.18807(10) 0.0357(3) Uani 1 1 d . . . . .
O3 O 0.31162(11) 1.02677(9) 1.05366(10) 0.0342(3) Uani 1 1 d . . . . .
N1 N 0.22365(13) 0.72288(11) 0.99510(12) 0.0259(3) Uani 1 1 d . . . . .
N2 N 0.22344(14) 0.84896(12) 0.99003(13) 0.0315(3) Uani 1 1 d . . . . .
H2N H 0.1769(18) 0.8853(16) 0.9155(17) 0.033(5) Uiso 1 1 d . . . . .
C1 C 0.15250(17) 0.68205(15) 0.76942(15) 0.0344(4) Uani 1 1 d . . . . .
H1 H 0.195241 0.716629 0.720098 0.041 Uiso 1 1 calc R U . . .
C2 C 0.26012(16) 0.65792(14) 0.90795(14) 0.0290(4) Uani 1 1 d . . . . .
H2 H 0.350566 0.681839 0.920827 0.035 Uiso 1 1 calc R U . . .
C3 C 0.09638(16) 0.66409(14) 0.96615(15) 0.0280(4) Uani 1 1 d . . . . .
H3 H 0.061796 0.691228 1.024852 0.034 Uiso 1 1 calc R U . . .
C4 C -0.00696(16) 0.69085(15) 0.82670(16) 0.0340(4) Uani 1 1 d . . . . .
H4 H -0.086442 0.732974 0.823460 0.041 Uiso 1 1 calc R U . . .
C5 C 0.0616(2) 0.57651(16) 0.69839(16) 0.0426(5) Uani 1 1 d . . . . .
H5A H 0.109521 0.498840 0.723641 0.051 Uiso 1 1 calc R U . . .
H5B H 0.026199 0.586610 0.607138 0.051 Uiso 1 1 calc R U . . .
C6 C -0.05022(18) 0.58314(17) 0.73705(17) 0.0395(4) Uani 1 1 d . . . . .
H6A H -0.137399 0.597822 0.664136 0.047 Uiso 1 1 calc R U . . .
H6B H -0.054949 0.508415 0.779586 0.047 Uiso 1 1 calc R U . . .
C7 C 0.26100(17) 0.53036(15) 0.95667(16) 0.0330(4) Uani 1 1 d . . . . .
H7A H 0.347277 0.512008 1.029283 0.040 Uiso 1 1 calc R U . . .
H7B H 0.243012 0.469593 0.890774 0.040 Uiso 1 1 calc R U . . .
C8 C 0.14802(17) 0.53364(14) 0.99460(16) 0.0317(4) Uani 1 1 d . . . . .
H8A H 0.077161 0.475495 0.944950 0.038 Uiso 1 1 calc R U . . .
H8B H 0.181982 0.514932 1.084301 0.038 Uiso 1 1 calc R U . . .
C9 C 0.31788(15) 0.91037(13) 1.08747(14) 0.0253(3) Uani 1 1 d . . . . .
C10 C 0.40636(16) 1.11636(13) 1.13895(14) 0.0289(4) Uani 1 1 d . . . . .
C11 C 0.3655(2) 1.23052(15) 1.06122(18) 0.0489(5) Uani 1 1 d . . . . .
H11A H 0.422738 1.297157 1.109353 0.073 Uiso 1 1 calc R U . . .
H11B H 0.374511 1.218560 0.984923 0.073 Uiso 1 1 calc R U . . .
H11C H 0.272987 1.249547 1.039183 0.073 Uiso 1 1 calc R U . . .
C12 C 0.38739(18) 1.13021(16) 1.25488(17) 0.0374(4) Uani 1 1 d . . . . .
H12A H 0.450573 1.189692 1.310649 0.056 Uiso 1 1 calc R U . . .
H12B H 0.296635 1.157318 1.230998 0.056 Uiso 1 1 calc R U . . .
H12C H 0.402696 1.052573 1.297905 0.056 Uiso 1 1 calc R U . . .
C13 C 0.54741(17) 1.08163(16) 1.17092(17) 0.0377(4) Uani 1 1 d . . . . .
H13A H 0.608724 1.141849 1.227384 0.057 Uiso 1 1 calc R U . . .
H13B H 0.567677 1.002674 1.211723 0.057 Uiso 1 1 calc R U . . .
H13C H 0.557199 1.077878 1.094360 0.057 Uiso 1 1 calc R U . . .

loop_
_atom_site_aniso_label
_atom_site_aniso_U_11
_atom_site_aniso_U_22
_atom_site_aniso_U_33
_atom_site_aniso_U_23
_atom_site_aniso_U_13
_atom_site_aniso_U_12
O1 0.0419(7) 0.0235(6) 0.0282(6) 0.0020(5) 0.0037(5) -0.0009(5)
O2 0.0414(7) 0.0232(6) 0.0271(6) 0.0043(5) 0.0025(5) -0.0021(5)
O3 0.0390(7) 0.0190(6) 0.0275(6) 0.0017(4) 0.0004(5) -0.0062(5)
N1 0.0296(7) 0.0176(7) 0.0273(7) -0.0004(5) 0.0105(6) -0.0037(5)
N2 0.0372(8) 0.0172(7) 0.0253(7) 0.0020(5) 0.0015(6) -0.0046(6)
C1 0.0432(10) 0.0315(9) 0.0293(9) -0.0012(7) 0.0173(8) -0.0038(8)
C2 0.0296(8) 0.0260(8) 0.0331(9) 0.0011(7) 0.0157(7) -0.0017(6)
C3 0.0295(8) 0.0246(8) 0.0305(8) -0.0055(6) 0.0143(7) -0.0047(6)
C4 0.0260(8) 0.0295(9) 0.0383(9) -0.0059(7) 0.0076(7) 0.0002(7)
C5 0.0555(12) 0.0343(10) 0.0320(9) -0.0089(7) 0.0149(9) -0.0057(9)
C6 0.0374(10) 0.0341(10) 0.0333(9) -0.0071(7) 0.0045(8) -0.0073(8)
C7 0.0366(9) 0.0247(8) 0.0358(9) 0.0015(7) 0.0150(8) 0.0016(7)
C8 0.0376(9) 0.0230(8) 0.0334(9) 0.0018(7) 0.0153(7) -0.0053(7)
C9 0.0270(8) 0.0188(7) 0.0267(8) 0.0015(6) 0.0093(6) -0.0011(6)
C10 0.0341(9) 0.0196(7) 0.0259(8) -0.0026(6) 0.0075(7) -0.0076(6)
C11 0.0608(13) 0.0242(9) 0.0398(10) 0.0044(8) 0.0041(9) -0.0118(9)
C12 0.0383(10) 0.0344(10) 0.0414(10) -0.0076(8) 0.0199(8) -0.0041(8)
C13 0.0390(10) 0.0351(9) 0.0416(10) -0.0081(8) 0.0206(8) -0.0094(8)

loop_
_atom_type_symbol
_atom_type_description
_atom_type_scat_dispersion_real
_atom_type_scat_dispersion_imag
_atom_type_scat_source
C C 0.0033 0.0016 'International Tables Vol C Tables 4.2.6.8 and 6.1.1.4'
H H 0.0000 0.0000 'International Tables Vol C Tables 4.2.6.8 and 6.1.1.4'
N N 0.0061 0.0033 'International Tables Vol C Tables 4.2.6.8 and 6.1.1.4'
O O 0.0106 0.0060 'International Tables Vol C Tables 4.2.6.8 and 6.1.1.4'

loop_
_geom_angle_atom_site_label_1
_geom_angle_atom_site_label_2
_geom_angle_atom_site_label_3
_geom_angle
_geom_angle_site_symmetry_1
_geom_angle_site_symmetry_3
_geom_angle_publ_flag
C4 O1 C1 100.48(12) . . ?
C9 O3 C10 120.93(12) . . ?
N2 N1 C3 116.80(13) . . ?
N2 N1 C2 116.82(12) . . ?
C3 N1 C2 100.22(12) . . ?
C9 N2 N1 118.67(13) . . ?
O1 C1 C5 101.16(14) . . ?
O1 C1 C2 107.40(12) . . ?
C5 C1 C2 117.19(14) . . ?
N1 C2 C7 97.66(12) . . ?
N1 C2 C1 109.71(13) . . ?
C7 C2 C1 115.45(13) . . ?
N1 C3 C8 97.65(12) . . ?
N1 C3 C4 109.75(12) . . ?
C8 C3 C4 115.82(13) . . ?
O1 C4 C6 101.67(14) . . ?
O1 C4 C3 107.54(12) . . ?
C6 C4 C3 116.50(14) . . ?
C1 C5 C6 103.26(14) . . ?
C4 C6 C5 102.06(14) . . ?
C2 C7 C8 103.36(13) . . ?
C3 C8 C7 103.77(13) . . ?
O2 C9 O3 125.81(14) . . ?
O2 C9 N2 126.17(14) . . ?
O3 C9 N2 108.00(13) . . ?
O3 C10 C13 110.57(13) . . ?
O3 C10 C12 110.17(13) . . ?
C13 C10 C12 111.75(14) . . ?
O3 C10 C11 102.33(12) . . ?
C13 C10 C11 110.98(15) . . ?
C12 C10 C11 110.66(15) . . ?

loop_
_geom_bond_atom_site_label_1
_geom_bond_atom_site_label_2
_geom_bond_distance
_geom_bond_site_symmetry_2
_geom_bond_publ_flag
O1 C4 1.440(2) . ?
O1 C1 1.439(2) . ?
O2 C9 1.2088(18) . ?
O3 C9 1.3477(18) . ?
O3 C10 1.4796(18) . ?
N1 N2 1.4016(18) . ?
N1 C3 1.472(2) . ?
N1 C2 1.481(2) . ?
N2 C9 1.356(2) . ?
C1 C5 1.536(2) . ?
C1 C2 1.576(2) . ?
C2 C7 1.532(2) . ?
C3 C8 1.541(2) . ?
C3 C4 1.576(2) . ?
C4 C6 1.535(2) . ?
C5 C6 1.540(3) . ?
C7 C8 1.545(2) . ?
C10 C13 1.513(2) . ?
C10 C12 1.517(2) . ?
C10 C11 1.518(2) . ?
